data_2013928
loop_
_publ_author_name
'Vembu, Nagarajan'
'Nallu, Maruthai'
'Durmus, Semih'
'Panzner, Matthew'
'Garrison, Jered'
'Youngs, Wiley J.'

_publ_section_title
;
 Layer architecture in 4-nitrophenyl and 4-chlorophenyl
 3-nitrobenzenesulfonate at 100K
;
_journal_issue 4
_journal_name_full 'Acta Crystallographica Section C'
_journal_page_first o248
_journal_page_last o251
_journal_paper_doi 10.1107/S0108270104002471
_journal_volume 60
_journal_year 2004
_chemical_formula_iupac 'C12 H8 N2 O7 S'
_chemical_formula_moiety 'C12 H8 N2 O7 S'
_chemical_formula_sum 'C12 H8 N2 O7 S'
_chemical_formula_weight 324.26
_chemical_melting_point 418.5(15)
_chemical_name_common 'p-Nitrophenyl 3-nitrobenzenesulfonate'
_chemical_name_systematic
;
4-Nitrophenyl 3-nitrobenzenesulfonate
;
_space_group_IT_number 9
_symmetry_cell_setting monoclinic
_symmetry_space_group_name_Hall 'C -2yc'
_symmetry_space_group_name_H-M 'C 1 c 1'
_atom_sites_solution_hydrogens geom
_atom_sites_solution_primary direct
_atom_sites_solution_secondary difmap
_audit_creation_method SHELXL97
_cell_angle_alpha 90
_cell_angle_beta 94.597(5)
_cell_angle_gamma 90
_cell_formula_units_Z 4
_cell_length_a 7.891(2)
_cell_length_b 8.798(3)
_cell_length_c 18.829(6)
_cell_measurement_reflns_used 1812
_cell_measurement_temperature 100(2)
_cell_measurement_theta_max 26.19
_cell_measurement_theta_min 3.47
_cell_volume 1303.0(7)
_computing_cell_refinement SMART-NT
_computing_data_collection 'SMART-NT (Bruker, 1998)'
_computing_data_reduction 'SAINT-NT (Bruker, 1998)'
_computing_molecular_graphics 'ORTEP-3 for Windows (Farrugia, 1997)'
_computing_publication_material 'SHELXTL and PLATON (Spek 2003)'
_computing_structure_refinement SHELXTL
_computing_structure_solution 'SHELXTL (Sheldrick, 1998)'
_diffrn_ambient_temperature 100(2)
_diffrn_measured_fraction_theta_full 0.967
_diffrn_measured_fraction_theta_max 0.967
_diffrn_measurement_device_type 'Bruker SMART 1000 CCD area-detector'
_diffrn_measurement_method '\f and \w'
_diffrn_radiation_monochromator graphite
_diffrn_radiation_source 'fine-focus sealed tube'
_diffrn_radiation_type MoK\a
_diffrn_radiation_wavelength 0.71073
_diffrn_reflns_av_R_equivalents 0.0776
_diffrn_reflns_av_sigmaI/netI 0.0829
_diffrn_reflns_limit_h_max 10
_diffrn_reflns_limit_h_min -10
_diffrn_reflns_limit_k_max 11
_diffrn_reflns_limit_k_min -11
_diffrn_reflns_limit_l_max 24
_diffrn_reflns_limit_l_min -24
_diffrn_reflns_number 5467
_diffrn_reflns_theta_full 28.32
_diffrn_reflns_theta_max 28.32
_diffrn_reflns_theta_min 2.17
_diffrn_standards_decay_% 0
_diffrn_standards_number 0
_exptl_absorpt_coefficient_mu 0.289
_exptl_absorpt_correction_type none
_exptl_crystal_colour colourless
_exptl_crystal_density_diffrn 1.653
_exptl_crystal_density_meas ?
_exptl_crystal_density_method 'not measured'
_exptl_crystal_description block
_exptl_crystal_F_000 664
_exptl_crystal_size_max 0.30
_exptl_crystal_size_mid 0.10
_exptl_crystal_size_min 0.10
_refine_diff_density_max 0.568
_refine_diff_density_min -0.299
_refine_ls_abs_structure_details '(Flack, 1983; 1406 Friedel pairs)'
_refine_ls_abs_structure_Flack 0.08(12)
_refine_ls_extinction_method none
_refine_ls_goodness_of_fit_ref 1.059
_refine_ls_hydrogen_treatment refU
_refine_ls_matrix_type full
_refine_ls_number_parameters 200
_refine_ls_number_reflns 2971
_refine_ls_number_restraints 2
_refine_ls_restrained_S_all 1.059
_refine_ls_R_factor_all 0.0735
_refine_ls_R_factor_gt 0.0613
_refine_ls_shift/su_max 0.000
_refine_ls_shift/su_mean 0.000
_refine_ls_structure_factor_coef Fsqd
_refine_ls_weighting_details 'calc w = 1/[\s^2^(Fo^2^)+(0.0665P)^2^] where P=(Fo^2^+2Fc^2^)/3'
_refine_ls_weighting_scheme calc
_refine_ls_wR_factor_gt 0.1338
_refine_ls_wR_factor_ref 0.1390
_reflns_number_gt 2534
_reflns_number_total 2971
_reflns_threshold_expression I>2\s(I)
_cod_data_source_file bm1553.cif
_cod_data_source_block I
_cod_depositor_comments
;
The following automatic conversions were performed:
'_symmetry_cell_setting' value 'Monoclinic' changed to 'monoclinic'
according to '/home/saulius/struct/CIF-dictionaries/cif_core.dic'
dictionary named 'cif_core.dic' version 2.4.1 from 2010-06-29.

Automatic conversion script
Id: cif_fix_enum 1527 2010-12-29 10:47:43Z saulius 

The following automatic conversions were performed:

'_chemical_melting_point' value '417--420' was changed to '418.5(15)'
- the average value was taken and precision was estimated.

Automatic conversion script
Id: cif_fix_values 1646 2011-03-28 12:23:43Z adriana 

The following automatic conversions were performed:

'_chemical_melting_point' value '417--420' was changed to '418.5(15)'
- the average value was taken and precision was
estimated.

'_symmetry_cell_setting' value 'Monoclinic' changed to
'monoclinic' according to
/home/saulius/struct/CIF-dictionaries/cif_core.dic dictionary named
'cif_core.dic' version 2.4.1 from 2010-06-29.

Automatic conversion script
Id: cif_fix_values 1715 2011-07-08 13:25:40Z adriana 

The following automatic conversions were performed:

'_exptl_crystal_density_meas' value 'not measured' was changed to '?'
- the value is perceived as not measured.

Automatic conversion script
Id: cif_fix_values 3008 2015-01-20 13:52:24Z robertas 
;
_cod_original_cell_volume 1303.1(7)
_cod_original_sg_symbol_H-M 'C c'
_cod_database_code 2013928
_cod_database_fobs_code 2013928

loop_
_symmetry_equiv_pos_as_xyz
'x, y, z'
'x, -y, z+1/2'
'x+1/2, y+1/2, z'
'x+1/2, -y+1/2, z+1/2'

loop_
_atom_site_label
_atom_site_fract_x
_atom_site_fract_y
_atom_site_fract_z
_atom_site_U_iso_or_equiv
_atom_site_adp_type
_atom_site_calc_flag
_atom_site_refinement_flags
_atom_site_occupancy
_atom_site_disorder_assembly
_atom_site_disorder_group
_atom_site_type_symbol
S 0.48248(11) 0.69028(11) 0.05119(6) 0.0204(2) Uani d . 1 . . S
O1 0.1619(4) 0.2721(4) -0.10566(19) 0.0387(9) Uani d . 1 . . O
O2 -0.0332(4) 0.3823(5) -0.17421(18) 0.0462(10) Uani d . 1 . . O
O3 0.6046(4) 0.5731(3) 0.04517(15) 0.0259(7) Uani d . 1 . . O
O4 0.5334(4) 0.8459(3) 0.05728(17) 0.0278(7) Uani d . 1 . . O
O5 0.3919(4) 0.6435(3) 0.11973(15) 0.0253(7) Uani d . 1 . . O
O6 -0.2877(4) 0.8716(4) 0.22788(17) 0.0325(8) Uani d . 1 . . O
O7 -0.1189(4) 1.0368(4) 0.27959(16) 0.0284(7) Uani d . 1 . . O
N1 0.0856(5) 0.3840(5) -0.1285(2) 0.0339(10) Uani d . 1 . . N
N2 -0.1471(4) 0.9275(4) 0.23988(17) 0.0244(8) Uani d . 1 . . N
C1 0.3209(5) 0.6774(5) -0.0173(2) 0.0225(8) Uani d . 1 . . C
C2 0.2704(5) 0.5354(5) -0.0442(2) 0.0240(9) Uani d . 1 . . C
H2 0.3228 0.4446 -0.0261 0.024(4) Uiso calc R 1 . . H
C3 0.1418(5) 0.5321(6) -0.0977(2) 0.0282(10) Uani d . 1 . . C
C4 0.0605(6) 0.6618(6) -0.1242(2) 0.0337(11) Uani d . 1 . . C
H4 -0.0294 0.6553 -0.1609 0.024(4) Uiso calc R 1 . . H
C5 0.1120(6) 0.7999(6) -0.0967(3) 0.0350(12) Uani d . 1 . . C
H5 0.0580 0.8901 -0.1146 0.024(4) Uiso calc R 1 . . H
C6 0.2412(6) 0.8093(6) -0.0432(3) 0.0319(11) Uani d . 1 . . C
H6 0.2758 0.9054 -0.0242 0.024(4) Uiso calc R 1 . . H
C7 0.2556(5) 0.7286(5) 0.1444(2) 0.0217(9) Uani d . 1 . . C
C8 0.2912(5) 0.8498(5) 0.1893(2) 0.0213(9) Uani d . 1 . . C
H8 0.4044 0.8854 0.1987 0.024(4) Uiso calc R 1 . . H
C9 0.1577(5) 0.9186(5) 0.2204(2) 0.0218(8) Uani d . 1 . . C
H9 0.1769 1.0027 0.2517 0.024(4) Uiso calc R 1 . . H
C10 -0.0041(5) 0.8616(5) 0.2047(2) 0.0201(8) Uani d . 1 . . C
C11 -0.0397(6) 0.7433(5) 0.1577(2) 0.0242(9) Uani d . 1 . . C
H11 -0.1532 0.7096 0.1469 0.024(4) Uiso calc R 1 . . H
C12 0.0942(6) 0.6749(5) 0.1268(2) 0.0255(9) Uani d . 1 . . C
H12 0.0750 0.5930 0.0943 0.024(4) Uiso calc R 1 . . H

loop_
_atom_site_aniso_label
_atom_site_aniso_U_11
_atom_site_aniso_U_22
_atom_site_aniso_U_33
_atom_site_aniso_U_12
_atom_site_aniso_U_13
_atom_site_aniso_U_23
S 0.0205(5) 0.0153(4) 0.0255(5) 0.0027(4) 0.0015(4) -0.0050(5)
O1 0.033(2) 0.039(2) 0.045(2) -0.0128(17) 0.0095(16) -0.0165(17)
O2 0.0275(19) 0.073(3) 0.038(2) -0.0119(19) 0.0017(16) -0.0228(18)
O3 0.0207(15) 0.0230(16) 0.0337(17) 0.0071(13) -0.0002(13) -0.0085(13)
O4 0.0281(16) 0.0170(15) 0.0389(18) -0.0025(11) 0.0052(14) -0.0074(13)
O5 0.0282(16) 0.0234(15) 0.0240(15) 0.0091(13) 0.0004(12) -0.0015(12)
O6 0.0165(16) 0.0406(19) 0.0404(18) -0.0013(14) 0.0020(13) -0.0013(15)
O7 0.0262(16) 0.0298(17) 0.0297(16) 0.0031(14) 0.0048(13) -0.0022(13)
N1 0.028(2) 0.042(3) 0.033(2) -0.007(2) 0.0090(19) -0.013(2)
N2 0.023(2) 0.0242(19) 0.026(2) 0.0049(16) 0.0029(15) 0.0032(16)
C1 0.020(2) 0.021(2) 0.027(2) 0.0035(17) 0.0028(15) -0.0028(17)
C2 0.023(2) 0.024(2) 0.026(2) 0.0024(18) 0.0050(16) -0.0015(17)
C3 0.019(2) 0.037(3) 0.030(2) -0.0015(19) 0.0088(18) -0.009(2)
C4 0.025(2) 0.053(3) 0.024(2) 0.009(2) 0.0016(17) -0.007(2)
C5 0.033(3) 0.044(3) 0.028(2) 0.017(2) 0.001(2) 0.002(2)
C6 0.036(3) 0.029(2) 0.032(2) 0.008(2) 0.009(2) -0.001(2)
C7 0.020(2) 0.016(2) 0.028(2) 0.0043(16) -0.0015(17) 0.0020(16)
C8 0.022(2) 0.0138(19) 0.027(2) 0.0018(17) -0.0030(17) 0.0035(17)
C9 0.021(2) 0.022(2) 0.0212(19) -0.0016(17) -0.0039(15) -0.0034(17)
C10 0.023(2) 0.018(2) 0.0201(19) 0.0068(16) 0.0034(15) 0.0049(15)
C11 0.021(2) 0.018(2) 0.034(2) -0.0080(17) 0.0020(17) 0.0006(17)
C12 0.031(2) 0.015(2) 0.030(2) 0.0003(19) -0.0003(18) -0.0012(17)

loop_
_atom_type_symbol
_atom_type_description
_atom_type_scat_dispersion_real
_atom_type_scat_dispersion_imag
_atom_type_scat_source
C C 0.0033 0.0016 'International Tables Vol C Tables 4.2.6.8 and 6.1.1.4'
H H 0.0000 0.0000 'International Tables Vol C Tables 4.2.6.8 and 6.1.1.4'
N N 0.0061 0.0033 'International Tables Vol C Tables 4.2.6.8 and 6.1.1.4'
O O 0.0106 0.0060 'International Tables Vol C Tables 4.2.6.8 and 6.1.1.4'
S S 0.1246 0.1234 'International Tables Vol C Tables 4.2.6.8 and 6.1.1.4'

loop_
_geom_angle_atom_site_label_1
_geom_angle_atom_site_label_2
_geom_angle_atom_site_label_3
_geom_angle
O3 S O4 120.86(18)
O3 S O5 103.33(17)
O4 S O5 109.07(17)
O3 S C1 110.76(19)
O4 S C1 107.8(2)
O5 S C1 103.60(18)
C7 O5 S 122.3(3)
O1 N1 O2 124.8(4)
O1 N1 C3 116.8(4)
O2 N1 C3 118.4(5)
O6 N2 O7 123.2(4)
O6 N2 C10 118.5(4)
O7 N2 C10 118.3(3)
C6 C1 C2 120.8(4)
C6 C1 S 119.3(4)
C2 C1 S 119.9(3)
C3 C2 C1 117.3(4)
C3 C2 H2 121.3
C1 C2 H2 121.3
C2 C3 C4 122.8(4)
C2 C3 N1 119.2(4)
C4 C3 N1 118.0(4)
C5 C4 C3 118.7(4)
C5 C4 H4 120.7
C3 C4 H4 120.7
C4 C5 C6 120.7(5)
C4 C5 H5 119.7
C6 C5 H5 119.7
C5 C6 C1 119.7(5)
C5 C6 H6 120.2
C1 C6 H6 120.2
C12 C7 C8 123.6(4)
C12 C7 O5 116.9(4)
C8 C7 O5 119.2(4)
C7 C8 C9 118.3(4)
C7 C8 H8 120.8
C9 C8 H8 120.8
C10 C9 C8 118.1(4)
C10 C9 H9 120.9
C8 C9 H9 120.9
C11 C10 C9 123.2(4)
C11 C10 N2 117.5(4)
C9 C10 N2 119.3(4)
C10 C11 C12 118.3(4)
C10 C11 H11 120.8
C12 C11 H11 120.8
C7 C12 C11 118.3(4)
C7 C12 H12 120.9
C11 C12 H12 120.9

loop_
_geom_bond_atom_site_label_1
_geom_bond_atom_site_label_2
_geom_bond_site_symmetry_2
_geom_bond_distance
_geom_bond_publ_flag
S O3 . 1.422(3) ?
S O4 . 1.429(3) ?
S O5 . 1.579(3) ?
S C1 . 1.743(5) ?
O1 N1 . 1.215(6) ?
O2 N1 . 1.221(5) ?
O5 C7 . 1.419(5) ?
O6 N2 . 1.218(5) ?
O7 N2 . 1.227(5) ?
N1 C3 . 1.479(6) ?
N2 C10 . 1.473(5) ?
C1 C6 . 1.390(6) ?
C1 C2 . 1.394(6) ?
C2 C3 . 1.372(6) ?
C2 H2 . 0.9500 ?
C3 C4 . 1.383(7) ?
C4 C5 . 1.370(8) ?
C4 H4 . 0.9500 ?
C5 C6 . 1.376(7) ?
C5 H5 . 0.9500 ?
C6 H6 . 0.9500 ?
C7 C12 . 1.374(6) ?
C7 C8 . 1.376(6) ?
C8 C9 . 1.385(6) ?
C8 H8 . 0.9500 ?
C9 C10 . 1.382(6) ?
C9 H9 . 0.9500 ?
C10 C11 . 1.380(6) ?
C11 C12 . 1.384(6) ?
C11 H11 . 0.9500 ?
C12 H12 . 0.9500 ?

loop_
_geom_hbond_atom_site_label_D
_geom_hbond_atom_site_label_H
_geom_hbond_atom_site_label_A
_geom_hbond_site_symmetry_A
_geom_hbond_distance_DH
_geom_hbond_distance_HA
_geom_hbond_distance_DA
_geom_hbond_angle_DHA
_geom_hbond_publ_flag
C6 H6 O3 3_455 0.95 2.45 3.100(5) 126 y
C12 H12 O4 3_445 0.95 2.30 3.197(5) 158 y
C8 H8 O6 1_655 0.95 2.45 3.350(5) 158 y
C5 H5 O7 2_574 0.95 2.43 3.184(6) 136 y

loop_
_geom_torsion_atom_site_label_1
_geom_torsion_atom_site_label_2
_geom_torsion_atom_site_label_3
_geom_torsion_atom_site_label_4
_geom_torsion
O3 S O5 C7 -178.2(3)
O4 S O5 C7 52.1(3)
C1 S O5 C7 -62.6(3)
O3 S C1 C6 -148.4(3)
O4 S C1 C6 -14.1(4)
O5 S C1 C6 101.4(4)
O3 S C1 C2 33.1(4)
O4 S C1 C2 167.4(3)
O5 S C1 C2 -77.1(4)
C6 C1 C2 C3 1.1(6)
S C1 C2 C3 179.6(3)
C1 C2 C3 C4 -1.3(6)
C1 C2 C3 N1 179.2(4)
O1 N1 C3 C2 -2.3(6)
O2 N1 C3 C2 177.2(4)
O1 N1 C3 C4 178.2(4)
O2 N1 C3 C4 -2.3(5)
C2 C3 C4 C5 1.0(6)
N1 C3 C4 C5 -179.5(4)
C3 C4 C5 C6 -0.5(7)
C4 C5 C6 C1 0.4(7)
C2 C1 C6 C5 -0.7(7)
S C1 C6 C5 -179.2(4)
S O5 C7 C12 99.3(4)
S O5 C7 C8 -86.6(4)
C12 C7 C8 C9 2.2(6)
O5 C7 C8 C9 -171.4(3)
C7 C8 C9 C10 0.0(6)
C8 C9 C10 C11 -2.4(6)
C8 C9 C10 N2 176.9(4)
O6 N2 C10 C11 2.5(5)
O7 N2 C10 C11 -177.1(4)
O6 N2 C10 C9 -176.8(4)
O7 N2 C10 C9 3.6(5)
C9 C10 C11 C12 2.4(6)
N2 C10 C11 C12 -176.9(4)
C8 C7 C12 C11 -2.2(7)
O5 C7 C12 C11 171.6(4)
C10 C11 C12 C7 -0.1(6)

loop_
_cod_related_entry_id
_cod_related_entry_database
_cod_related_entry_code
1 ChemSpider 21107564
